data_7711080
loop_
_publ_author_name
'Xia, Yuhan'
'Xia, Xin-Yan'
'Fang, Jun-Jie'
'Liu, Zheng'
'Xie, Yun-Peng'
'Lu, Xing'

_publ_section_title
;
 Anion-templated silver thiolated clusters effected by carboxylate ligands
;
_journal_name_full 'Dalton Transactions'
_journal_paper_doi 10.1039/D2DT02194C
_journal_year 2022
_chemical_formula_moiety 'C35 H46 Ag10 O12 S5.5'
_chemical_formula_sum 'C35 H46 Ag10 O12 S5.5'
_chemical_formula_weight 1913.75
_chemical_name_systematic xyh03
_space_group_crystal_system monoclinic
_space_group_IT_number 15
_space_group_name_Hall '-C 2yc'
_space_group_name_H-M_alt 'C 1 2/c 1'
_atom_sites_solution_hydrogens mixed
_atom_sites_solution_primary iterative
_audit_creation_date 2022-06-20
_audit_creation_method
;
Olex2 1.3
(compiled 2020.11.12 svn.r5f609507 for OlexSys, GUI svn.r6408)
;
_audit_update_record
;
2022-06-21 deposited with the CCDC.	2022-08-26 downloaded from the CCDC.
;
_cell_angle_alpha 90
_cell_angle_beta 97.531(2)
_cell_angle_gamma 90
_cell_formula_units_Z 8
_cell_length_a 30.032(2)
_cell_length_b 26.7363(18)
_cell_length_c 15.9173(12)
_cell_measurement_reflns_used 9944
_cell_measurement_temperature 296.3
_cell_measurement_theta_max 24.20
_cell_measurement_theta_min 2.67
_cell_volume 12670.5(15)
_computing_cell_refinement 'SAINT V8.40B (?, 2016)'
_computing_data_reduction 'SAINT V8.40B (?, 2016)'
_computing_molecular_graphics 'Olex2 1.3 (Dolomanov et al., 2009)'
_computing_publication_material 'Olex2 1.3 (Dolomanov et al., 2009)'
_computing_structure_refinement 'SHELXL 2018/3 (Sheldrick, 2015)'
_computing_structure_solution 'olex2.solve 1.3 (Bourhis et al., 2015)'
_diffrn_ambient_temperature 296.3
_diffrn_measured_fraction_theta_full 0.996
_diffrn_measured_fraction_theta_max 0.991
_diffrn_measurement_device_type 'Bruker APEX-II CCD'
_diffrn_measurement_method '\f and \w scans'
_diffrn_radiation_type MoK\a
_diffrn_radiation_wavelength 0.71073
_diffrn_reflns_av_R_equivalents 0.0489
_diffrn_reflns_av_unetI/netI 0.0647
_diffrn_reflns_Laue_measured_fraction_full 0.996
_diffrn_reflns_Laue_measured_fraction_max 0.991
_diffrn_reflns_limit_h_max 35
_diffrn_reflns_limit_h_min -36
_diffrn_reflns_limit_k_max 32
_diffrn_reflns_limit_k_min -32
_diffrn_reflns_limit_l_max 14
_diffrn_reflns_limit_l_min -19
_diffrn_reflns_number 36753
_diffrn_reflns_point_group_measured_fraction_full 0.996
_diffrn_reflns_point_group_measured_fraction_max 0.991
_diffrn_reflns_theta_full 25.242
_diffrn_reflns_theta_max 25.443
_diffrn_reflns_theta_min 2.323
_diffrn_source_current 30.0
_diffrn_source_power 1.35
_diffrn_source_voltage 45.0
_diffrn_standards_number 0
_exptl_absorpt_coefficient_mu 3.242
_exptl_absorpt_correction_T_max 0.7452
_exptl_absorpt_correction_T_min 0.4559
_exptl_absorpt_correction_type multi-scan
_exptl_absorpt_process_details
;
SADABS-2016/2 (Bruker,2016/2) was used for absorption correction.
wR2(int) was 0.0981 before and 0.0615 after correction.
The Ratio of minimum to maximum transmission is 0.6118.
The \l/2 correction factor is Not present.
;
_exptl_crystal_colour 'clear light colourless'
_exptl_crystal_colour_lustre clear
_exptl_crystal_colour_modifier light
_exptl_crystal_colour_primary colourless
_exptl_crystal_density_diffrn 2.006
_exptl_crystal_description block
_exptl_crystal_F_000 7280
_exptl_crystal_preparation
;
stir for 2h
solvothermal
;
_exptl_crystal_recrystallization_method 'at room temperature'
_exptl_crystal_size_max 0.14
_exptl_crystal_size_mid 0.1
_exptl_crystal_size_min 0.1
_refine_diff_density_max 1.519
_refine_diff_density_min -1.167
_refine_diff_density_rms 0.189
_refine_ls_extinction_method none
_refine_ls_goodness_of_fit_ref 1.050
_refine_ls_hydrogen_treatment constr
_refine_ls_matrix_type full
_refine_ls_number_parameters 733
_refine_ls_number_reflns 11636
_refine_ls_number_restraints 269
_refine_ls_restrained_S_all 1.044
_refine_ls_R_factor_all 0.1454
_refine_ls_R_factor_gt 0.0799
_refine_ls_shift/su_max 0.001
_refine_ls_shift/su_mean 0.000
_refine_ls_structure_factor_coef Fsqd
_refine_ls_weighting_details 'w=1/[\s^2^(Fo^2^)+(0.0855P)^2^+452.5862P] where P=(Fo^2^+2Fc^2^)/3'
_refine_ls_weighting_scheme calc
_refine_ls_wR_factor_gt 0.1953
_refine_ls_wR_factor_ref 0.2505
_reflns_Friedel_coverage 0.000
_reflns_number_gt 6159
_reflns_number_total 11636
_reflns_threshold_expression 'I > 2\s(I)'
_cod_data_source_file d2dt02194c2.cif
_cod_data_source_block xyh20211229_158_1_3_0m_a
_cod_original_cell_volume 12670.4(16)
_cod_original_formula_sum 'C35 H46 Ag10 O12 S5.50'
_cod_database_code 7711080
_shelx_shelxl_version_number 2018/3
_shelx_space_group_comment
;
The symmetry employed for this shelxl refinement is uniquely defined
by the following loop, which should always be used as a source of
symmetry information in preference to the above space-group names.
They are only intended as comments.
;
_shelx_estimated_absorpt_t_max 0.738
_shelx_estimated_absorpt_t_min 0.660
_olex2_refinement_description
;
1. Fixed Uiso
 At 1.2 times of:
  All C(H) groups, All C(H,H) groups
 At 1.5 times of:
  All C(H,H,H) groups, All O(H) groups
2. Restrained distances
 C35-C34 = C41-C34 = C33-C34 = C36-C34 = C8-C9 = C01T-C9 = C10-C9 = C40-C9 =
 C39-C2 = C3-C2 = C38-C2 = C1-C2 = C01Q-C31 = C14A-C31 = C32-C31 = C30-C31 =
 C21-C20 = C01N-C20 = C19-C20 = C37-C20
 1.54 with sigma of 0.01
 O6A-C7 = C7-O5A
 1.2 with sigma of 0.02
 O6A-O5A
 2.078 with sigma of 0.04
 S3-C01T \\sim S3-C8 \\sim S3-C10 \\sim S3-C40
 with sigma of 0.02
3. Uiso/Uaniso restraints and constraints
S1 \\sim O2 \\sim O1 \\sim O4 \\sim O3 \\sim C34 \\sim C33 \\sim C35 \\sim C36
\\sim C41 \\sim C9 \\sim C10 \\sim C8 \\sim C40 \\sim C01T \\sim C2 \\sim C1
\\sim C3 \\sim C38 \\sim C39 \\sim C20 \\sim C19 \\sim C21 \\sim C37 \\sim C01N
\\sim C01Q \\sim C14A \\sim C32 \\sim C31 \\sim C30: within 2A with sigma of
0.01 and sigma for terminal atoms of 0.02 within 2A
O5 \\sim O6 \\sim C7 \\sim O6A \\sim O5A: within 2A with sigma of 0.01 and
sigma for terminal atoms of 0.02 within 2A
4. Others
 Sof(H31A)=Sof(C14A)=Sof(H14B)=Sof(H14C)=Sof(H14D)=Sof(C01Q)=Sof(H01A)=
 Sof(H01B)=Sof(H01C)=1-FVAR(1)
 Sof(H31)=Sof(C32)=Sof(H32A)=Sof(H32B)=Sof(H32C)=Sof(C30)=Sof(H30A)=Sof(H30B)=
 Sof(H30C)=FVAR(1)
 Sof(H9B)=Sof(C01T)=Sof(H01D)=Sof(H01E)=Sof(H01F)=Sof(C40)=Sof(H40A)=Sof(H40B)=
 Sof(H40C)=1-FVAR(2)
 Sof(H9A)=Sof(C10)=Sof(H10A)=Sof(H10B)=Sof(H10C)=Sof(C8)=Sof(H8A)=Sof(H8B)=
 Sof(H8C)=FVAR(2)
 Sof(H34A)=Sof(C36)=Sof(H36A)=Sof(H36B)=Sof(H36C)=Sof(C41)=Sof(H41A)=Sof(H41B)=
 Sof(H41C)=1-FVAR(3)
 Sof(H34)=Sof(C33)=Sof(H33A)=Sof(H33B)=Sof(H33C)=Sof(C35)=Sof(H35A)=Sof(H35B)=
 Sof(H35C)=FVAR(3)
 Sof(H20A)=Sof(C37)=Sof(H37A)=Sof(H37B)=Sof(H37C)=Sof(C01N)=Sof(H01G)=
 Sof(H01H)=Sof(H01I)=1-FVAR(4)
 Sof(H20)=Sof(C19)=Sof(H19A)=Sof(H19B)=Sof(H19C)=Sof(C21)=Sof(H21A)=Sof(H21B)=
 Sof(H21C)=FVAR(4)
 Sof(H2B)=Sof(C38)=Sof(H38A)=Sof(H38B)=Sof(H38C)=Sof(C39)=Sof(H39A)=Sof(H39B)=
 Sof(H39C)=1-FVAR(5)
 Sof(H2A)=Sof(C1)=Sof(H1A)=Sof(H1B)=Sof(H1C)=Sof(C3)=Sof(H3A)=Sof(H3B)=
 Sof(H3C)=FVAR(5)
 Sof(Ag0B)=1-FVAR(6)
 Sof(Ag7)=FVAR(6)
 Sof(Ag)=1-FVAR(7)
 Sof(Ag5)=FVAR(7)
 Sof(O6A)=Sof(O5A)=1-FVAR(8)
 Sof(O5)=Sof(O6)=FVAR(8)
 Fixed Sof: O2(0.5) O1(0.5) O4(0.5) O3(0.5)
5.a Riding coordinates:
 C33(H33A,H33B,H33C), C30(H30A,H30B,H30C), C40(H40A,H40B,H40C), C38(H38A,H38B,
 H38C), C39(H39A,H39B,H39C)
5.b Ternary CH refined with riding coordinates:
 C34(H34), C34(H34A), C20(H20), C20(H20A), C2(H2A), C2(H2B), C9(H9A), C9(H9B),
 C31(H31), C31(H31A)
5.c Aromatic/amide H refined with riding coordinates:
 C14(H14A), C13(H13), C17(H17), C16(H16), C24(H24), C25(H25), C27(H27),
 C28(H28), C6(H6), C4(H4)
5.d Idealised Me refined as rotating group:
 C1(H1A,H1B,H1C), C3(H3A,H3B,H3C), C10(H10A,H10B,H10C), C19(H19A,H19B,H19C),
 C21(H21A,H21B,H21C), C32(H32A,H32B,H32C), C35(H35A,H35B,H35C), C8(H8A,H8B,H8C),
  C14A(H14B,H14C,H14D), C01Q(H01A,H01B,H01C), C01T(H01D,H01E,H01F), C36(H36A,
 H36B,H36C), C41(H41A,H41B,H41C), C37(H37A,H37B,H37C), C01N(H01G,H01H,H01I)
5.e Idealised tetrahedral OH refined as rotating group:
 O14(H14)
;
_smtbx_masks_void_probe_radius 1.2
_smtbx_masks_void_truncation_radius 1.2
_olex2_exptl_crystal_mounting_method nothing
_olex2_submission_original_sample_id xyh03
_olex2_submission_special_instructions 'No special instructions were received'

loop_
_space_group_symop_operation_xyz
'x, y, z'
'-x, y, -z+1/2'
'x+1/2, y+1/2, z'
'-x+1/2, y+1/2, -z+1/2'
'-x, -y, -z'
'x, -y, z-1/2'
'-x+1/2, -y+1/2, -z'
'x+1/2, -y+1/2, z-1/2'

loop_
_atom_site_label
_atom_site_type_symbol
_atom_site_fract_x
_atom_site_fract_y
_atom_site_fract_z
_atom_site_U_iso_or_equiv
_atom_site_adp_type
_atom_site_occupancy
_atom_site_site_symmetry_order
_atom_site_calc_flag
_atom_site_refinement_flags_posn
_atom_site_refinement_flags_adp
_atom_site_refinement_flags_occupancy
_atom_site_disorder_assembly
_atom_site_disorder_group
Ag3 Ag 0.82142(4) 0.59095(5) 0.41874(10) 0.0712(4) Uani 1 1 d . . . . .
Ag9 Ag 0.85387(5) 0.21617(5) 0.12549(10) 0.0737(4) Uani 1 1 d . . . . .
Ag2 Ag 0.88857(5) 0.67324(5) 0.42145(10) 0.0743(4) Uani 1 1 d . . . . .
Ag4 Ag 0.72543(5) 0.57450(5) 0.43812(10) 0.0748(4) Uani 1 1 d . . . . .
Ag10 Ag 0.76322(5) 0.18019(6) 0.17894(10) 0.0807(4) Uani 1 1 d . . . . .
Ag8 Ag 0.77709(5) 0.85935(6) 0.40668(11) 0.0871(5) Uani 1 1 d . . . . .
Ag6 Ag 0.59070(5) 0.71117(6) 0.53890(12) 0.0892(5) Uani 1 1 d . . . . .
Ag5 Ag 0.6260(3) 0.6212(2) 0.4783(8) 0.0777(15) Uani 0.72(5) 1 d . . P A 1
Ag1 Ag 0.83153(6) 0.75290(6) 0.32251(14) 0.1044(6) Uani 1 1 d . . . . .
Ag7 Ag 0.6647(4) 0.8342(3) 0.4260(8) 0.089(3) Uani 0.69(3) 1 d . . P B 1
S4 S 0.67065(13) 0.62863(13) 0.3545(3) 0.0537(9) Uani 1 1 d . . . . .
S1 S 0.750000 0.750000 0.500000 0.0650(15) Uani 1 2 d S U P C 1
S2 S 0.84944(14) 0.83728(16) 0.3714(3) 0.0641(11) Uani 1 1 d . . . . .
S6 S 0.71347(15) 0.90529(15) 0.4403(3) 0.0649(11) Uani 1 1 d . . . . .
S3 S 0.81955(15) 0.66358(15) 0.3148(3) 0.0683(12) Uani 1 1 d D . . . .
S5 S 0.59997(14) 0.77916(15) 0.4415(3) 0.0678(12) Uani 1 1 d . . . . .
O13 O 0.3474(4) 0.4819(4) 0.5135(9) 0.083(4) Uani 1 1 d . . . . .
O14 O 0.3268(5) 0.5526(5) 0.5676(12) 0.106(5) Uani 1 1 d . . . . .
H14 H 0.305996 0.534984 0.578630 0.159 Uiso 1 1 calc R U . . .
O10 O 0.5241(4) 0.6693(4) 0.5191(10) 0.087(4) Uani 1 1 d . . . . .
O5 O 0.9477(13) 0.6153(10) 0.413(3) 0.089(6) Uani 0.63(5) 1 d . U P D 1
O8 O 0.7405(4) 0.4946(4) 0.3943(9) 0.085(4) Uani 1 1 d . . . . .
O9 O 0.5530(4) 0.5992(5) 0.4723(9) 0.089(4) Uani 1 1 d . . . . .
O7 O 0.8066(5) 0.5132(4) 0.3566(10) 0.095(5) Uani 1 1 d . . . . .
O11 O 0.8411(5) 0.2736(6) 0.2308(12) 0.122(6) Uani 1 1 d . . . . .
C29 C 0.3552(5) 0.5256(6) 0.5323(11) 0.063(4) Uani 1 1 d . . . . .
C12 C 0.7850(5) 0.4297(5) 0.3473(11) 0.060(4) Uani 1 1 d . . . . .
C26 C 0.3973(5) 0.5509(6) 0.5195(11) 0.060(4) Uani 1 1 d . . . . .
C23 C 0.4773(6) 0.6002(6) 0.5010(10) 0.061(4) Uani 1 1 d . . . . .
O12 O 0.7764(7) 0.2495(5) 0.2694(12) 0.133(7) Uani 1 1 d . . . . .
C14 C 0.8351(6) 0.3657(6) 0.3131(12) 0.077(5) Uani 1 1 d . . . . .
H14A H 0.863882 0.355702 0.305160 0.092 Uiso 1 1 calc R U . . .
C13 C 0.8277(6) 0.4128(7) 0.3393(13) 0.083(6) Uani 1 1 d . . . . .
H13 H 0.851960 0.434342 0.352146 0.100 Uiso 1 1 calc R U . . .
C15 C 0.7985(7) 0.3316(6) 0.2978(12) 0.076(5) Uani 1 1 d . . . . .
C17 C 0.7499(6) 0.3958(6) 0.3349(13) 0.075(5) Uani 1 1 d . . . . .
H17 H 0.721391 0.404975 0.346187 0.090 Uiso 1 1 calc R U . . .
C16 C 0.7572(6) 0.3484(6) 0.3057(13) 0.078(5) Uani 1 1 d . . . . .
H16 H 0.732747 0.327411 0.291059 0.093 Uiso 1 1 calc R U . . .
C24 C 0.4690(6) 0.5525(6) 0.4702(13) 0.076(5) Uani 1 1 d . . . . .
H24 H 0.490086 0.536514 0.441556 0.091 Uiso 1 1 calc R U . . .
C25 C 0.4289(6) 0.5279(7) 0.4817(14) 0.084(6) Uani 1 1 d . . . . .
H25 H 0.424301 0.495190 0.462851 0.101 Uiso 1 1 calc R U . . .
C22 C 0.5213(6) 0.6247(6) 0.4955(14) 0.079(6) Uani 1 1 d . . . . .
C34 C 0.7002(6) 0.9594(7) 0.3754(14) 0.095(5) Uani 1 1 d D U . . .
H34 H 0.702293 0.943362 0.320693 0.113 Uiso 0.47(4) 1 calc R U P E 1
H34A H 0.688367 0.948681 0.317926 0.113 Uiso 0.53(4) 1 calc R U P E 2
C20 C 0.6441(7) 0.5988(8) 0.2574(13) 0.110(7) Uani 1 1 d D U . . .
H20 H 0.626582 0.572284 0.280324 0.132 Uiso 0.53(6) 1 calc R U P F 1
H20A H 0.619775 0.575054 0.263193 0.132 Uiso 0.47(6) 1 calc R U P F 2
C2 C 0.8701(6) 0.8761(6) 0.2882(13) 0.088(5) Uani 1 1 d D U . . .
H2A H 0.851159 0.869821 0.234338 0.105 Uiso 0.91(3) 1 calc R U P G 1
H2B H 0.872806 0.858551 0.235123 0.105 Uiso 0.09(3) 1 calc R U P G 2
C27 C 0.4053(6) 0.6004(6) 0.5495(13) 0.077(5) Uani 1 1 d . . . . .
H27 H 0.383563 0.617069 0.575391 0.092 Uiso 1 1 calc R U . . .
C18 C 0.8083(9) 0.2796(8) 0.2676(13) 0.096(7) Uani 1 1 d . . . . .
C28 C 0.4445(6) 0.6233(6) 0.5406(12) 0.072(5) Uani 1 1 d . . . . .
H28 H 0.449522 0.655551 0.561708 0.087 Uiso 1 1 calc R U . . .
C11 C 0.7758(7) 0.4824(6) 0.3661(12) 0.071(5) Uani 1 1 d . . . . .
O6 O 0.8955(7) 0.5717(12) 0.476(3) 0.096(6) Uani 0.63(5) 1 d . U P D 1
C5 C 0.9679(6) 0.5356(7) 0.4765(12) 0.078(5) Uani 1 1 d . . . . .
C7 C 0.9340(7) 0.5769(9) 0.4544(15) 0.093(5) Uani 1 1 d D U . . .
C33 C 0.7383(17) 0.998(2) 0.372(9) 0.097(9) Uani 0.47(4) 1 d D U P E 1
H33A H 0.736781 1.021461 0.416512 0.146 Uiso 0.47(4) 1 d R U P E 1
H33B H 0.735311 1.014471 0.318402 0.146 Uiso 0.47(4) 1 d R U P E 1
H33C H 0.766680 0.980511 0.380982 0.146 Uiso 0.47(4) 1 d R U P E 1
C1 C 0.9189(6) 0.8620(9) 0.2783(15) 0.094(6) Uani 0.91(3) 1 d D U P G 1
H1A H 0.935563 0.856575 0.333219 0.140 Uiso 0.91(3) 1 calc R U P G 1
H1B H 0.932450 0.888608 0.250164 0.140 Uiso 0.91(3) 1 calc R U P G 1
H1C H 0.918984 0.831931 0.245305 0.140 Uiso 0.91(3) 1 calc R U P G 1
C3 C 0.8650(10) 0.9312(6) 0.3124(16) 0.099(6) Uani 0.91(3) 1 d D U P G 1
H3A H 0.833855 0.938433 0.314927 0.149 Uiso 0.91(3) 1 calc R U P G 1
H3B H 0.875828 0.952233 0.270541 0.149 Uiso 0.91(3) 1 calc R U P G 1
H3C H 0.881998 0.937492 0.366691 0.149 Uiso 0.91(3) 1 calc R U P G 1
C9 C 0.8335(6) 0.6369(10) 0.2157(13) 0.118(7) Uani 1 1 d D U . . .
H9A H 0.847535 0.666261 0.193405 0.142 Uiso 0.56(5) 1 calc R U P H 1
H9B H 0.827154 0.601221 0.222177 0.142 Uiso 0.44(5) 1 calc R U P H 2
C6 C 0.9558(6) 0.4882(7) 0.5018(15) 0.093(7) Uani 1 1 d . . . . .
H6 H 0.925597 0.480452 0.501206 0.112 Uiso 1 1 calc R U . . .
C4 C 1.0122(6) 0.5473(8) 0.4723(17) 0.108(8) Uani 1 1 d . . . . .
H4 H 1.020203 0.578300 0.452617 0.130 Uiso 1 1 calc R U . . .
C10 C 0.7920(10) 0.633(2) 0.1487(18) 0.117(10) Uani 0.56(5) 1 d D U P H 1
H10A H 0.772598 0.606838 0.164990 0.176 Uiso 0.56(5) 1 calc R U P H 1
H10B H 0.801315 0.624322 0.094940 0.176 Uiso 0.56(5) 1 calc R U P H 1
H10C H 0.776282 0.663900 0.144317 0.176 Uiso 0.56(5) 1 calc R U P H 1
C19 C 0.6696(18) 0.569(2) 0.196(3) 0.119(10) Uani 0.53(6) 1 d D U P F 1
H19A H 0.678039 0.591049 0.153561 0.178 Uiso 0.53(6) 1 calc R U P F 1
H19B H 0.650671 0.542962 0.170362 0.178 Uiso 0.53(6) 1 calc R U P F 1
H19C H 0.696089 0.554616 0.227416 0.178 Uiso 0.53(6) 1 calc R U P F 1
C21 C 0.6066(19) 0.6327(19) 0.214(4) 0.114(10) Uani 0.53(6) 1 d D U P F 1
H21A H 0.589833 0.646378 0.256058 0.172 Uiso 0.53(6) 1 calc R U P F 1
H21B H 0.586948 0.613471 0.174008 0.172 Uiso 0.53(6) 1 calc R U P F 1
H21C H 0.619648 0.659389 0.185250 0.172 Uiso 0.53(6) 1 calc R U P F 1
C31 C 0.5473(7) 0.7918(13) 0.3716(17) 0.142(9) Uani 1 1 d D U . . .
H31 H 0.546299 0.820433 0.333033 0.171 Uiso 0.42(3) 1 calc R U P I 1
H31A H 0.540957 0.764971 0.329690 0.171 Uiso 0.58(3) 1 calc R U P I 2
C32 C 0.5118(19) 0.788(4) 0.433(4) 0.136(11) Uani 0.42(3) 1 d D U P I 1
H32A H 0.510436 0.754647 0.453323 0.204 Uiso 0.42(3) 1 calc R U P I 1
H32B H 0.483008 0.797782 0.403899 0.204 Uiso 0.42(3) 1 calc R U P I 1
H32C H 0.519878 0.810479 0.480017 0.204 Uiso 0.42(3) 1 calc R U P I 1
C35 C 0.6497(8) 0.971(2) 0.360(4) 0.102(9) Uani 0.47(4) 1 d D U P E 1
H35A H 0.633540 0.941554 0.339794 0.153 Uiso 0.47(4) 1 calc R U P E 1
H35B H 0.644281 0.997183 0.318675 0.153 Uiso 0.47(4) 1 calc R U P E 1
H35C H 0.639867 0.981671 0.412204 0.153 Uiso 0.47(4) 1 calc R U P E 1
C8 C 0.8748(14) 0.6025(19) 0.230(2) 0.115(10) Uani 0.56(5) 1 d D U P H 1
H8A H 0.900657 0.621710 0.252199 0.172 Uiso 0.56(5) 1 calc R U P H 1
H8B H 0.879710 0.587544 0.177224 0.172 Uiso 0.56(5) 1 calc R U P H 1
H8C H 0.869695 0.576713 0.269711 0.172 Uiso 0.56(5) 1 calc R U P H 1
O2 O 0.7785(8) 0.7913(7) 0.5203(15) 0.071(4) Uani 0.5 1 d . U P C 1
O1 O 0.7377(9) 0.7689(9) 0.4044(18) 0.090(5) Uani 0.5 1 d . U P C 1
O4 O 0.7159(9) 0.7484(11) 0.5317(19) 0.093(5) Uani 0.5 1 d . U P C 1
O3 O 0.7661(9) 0.7034(9) 0.4829(19) 0.091(5) Uani 0.5 1 d . U P C 1
C30 C 0.5338(18) 0.7399(16) 0.334(4) 0.144(13) Uani 0.42(3) 1 d D U P I 1
H30A H 0.556887 0.727631 0.303115 0.216 Uiso 0.42(3) 1 d R U P I 1
H30B H 0.506117 0.742801 0.296515 0.216 Uiso 0.42(3) 1 d R U P I 1
H30C H 0.529807 0.717031 0.378945 0.216 Uiso 0.42(3) 1 d R U P I 1
C14A C 0.5056(15) 0.803(3) 0.415(4) 0.142(11) Uani 0.58(3) 1 d D U P I 2
H14B H 0.506899 0.783803 0.466531 0.213 Uiso 0.58(3) 1 calc R U P I 2
H14C H 0.478977 0.794407 0.378047 0.213 Uiso 0.58(3) 1 calc R U P I 2
H14D H 0.504959 0.838042 0.428814 0.213 Uiso 0.58(3) 1 calc R U P I 2
C01Q C 0.5540(13) 0.8421(15) 0.327(3) 0.161(13) Uani 0.58(3) 1 d D U P I 2
H01A H 0.537615 0.867843 0.352324 0.241 Uiso 0.58(3) 1 calc R U P I 2
H01B H 0.543094 0.839407 0.268160 0.241 Uiso 0.58(3) 1 calc R U P I 2
H01C H 0.585330 0.850474 0.334401 0.241 Uiso 0.58(3) 1 calc R U P I 2
C01T C 0.8840(8) 0.637(3) 0.210(3) 0.117(10) Uani 0.44(5) 1 d D U P H 2
H01D H 0.891944 0.667771 0.183838 0.176 Uiso 0.44(5) 1 calc R U P H 2
H01E H 0.891433 0.609314 0.176118 0.176 Uiso 0.44(5) 1 calc R U P H 2
H01F H 0.900407 0.634606 0.265592 0.176 Uiso 0.44(5) 1 calc R U P H 2
C40 C 0.7992(16) 0.652(3) 0.1397(14) 0.114(11) Uani 0.44(5) 1 d D U P H 2
H40A H 0.769429 0.642559 0.148977 0.171 Uiso 0.44(5) 1 d R U P H 2
H40B H 0.806769 0.635529 0.089787 0.171 Uiso 0.44(5) 1 d R U P H 2
H40C H 0.800549 0.687539 0.132187 0.171 Uiso 0.44(5) 1 d R U P H 2
C36 C 0.7447(13) 0.988(2) 0.373(8) 0.096(9) Uani 0.53(4) 1 d D U P E 2
H36A H 0.754026 1.002605 0.427098 0.143 Uiso 0.53(4) 1 calc R U P E 2
H36B H 0.740471 1.013188 0.330251 0.143 Uiso 0.53(4) 1 calc R U P E 2
H36C H 0.767306 0.964590 0.359631 0.143 Uiso 0.53(4) 1 calc R U P E 2
C41 C 0.6662(16) 0.9948(15) 0.409(3) 0.101(9) Uani 0.53(4) 1 d D U P E 2
H41A H 0.643237 0.975542 0.430542 0.152 Uiso 0.53(4) 1 calc R U P E 2
H41B H 0.652840 1.015973 0.363885 0.152 Uiso 0.53(4) 1 calc R U P E 2
H41C H 0.681382 1.015127 0.453694 0.152 Uiso 0.53(4) 1 calc R U P E 2
C37 C 0.6843(14) 0.579(3) 0.217(4) 0.116(10) Uani 0.47(6) 1 d D U P F 2
H37A H 0.700330 0.606548 0.196274 0.175 Uiso 0.47(6) 1 calc R U P F 2
H37B H 0.673735 0.557292 0.170193 0.175 Uiso 0.47(6) 1 calc R U P F 2
H37C H 0.704015 0.560637 0.258058 0.175 Uiso 0.47(6) 1 calc R U P F 2
C01N C 0.633(3) 0.6418(16) 0.194(3) 0.115(10) Uani 0.47(6) 1 d D U P F 2
H01G H 0.608472 0.660851 0.208926 0.172 Uiso 0.47(6) 1 calc R U P F 2
H01H H 0.625728 0.628339 0.137854 0.172 Uiso 0.47(6) 1 calc R U P F 2
H01I H 0.659132 0.663147 0.194877 0.172 Uiso 0.47(6) 1 calc R U P F 2
C38 C 0.915(4) 0.890(9) 0.341(11) 0.092(8) Uani 0.09(3) 1 d D U P G 2
H38A H 0.909640 0.895723 0.398649 0.139 Uiso 0.09(3) 1 d R U P G 2
H38B H 0.927290 0.919223 0.319039 0.139 Uiso 0.09(3) 1 d R U P G 2
H38C H 0.936090 0.862603 0.340709 0.139 Uiso 0.09(3) 1 d R U P G 2
C39 C 0.841(7) 0.924(5) 0.279(17) 0.092(10) Uani 0.09(3) 1 d D U P G 2
H39A H 0.857792 0.951025 0.259610 0.138 Uiso 0.09(3) 1 d R U P G 2
H39B H 0.833692 0.930845 0.334360 0.138 Uiso 0.09(3) 1 d R U P G 2
H39C H 0.813762 0.919265 0.240360 0.138 Uiso 0.09(3) 1 d R U P G 2
Ag0B Ag 0.6452(9) 0.8490(8) 0.3998(9) 0.092(5) Uani 0.31(3) 1 d . . P B 2
Ag Ag 0.6143(15) 0.6138(11) 0.440(5) 0.101(12) Uani 0.28(5) 1 d . . P A 2
O6A O 0.8969(10) 0.5585(16) 0.437(4) 0.096(6) Uani 0.37(5) 1 d D U P D 2
O5A O 0.943(2) 0.6179(14) 0.433(4) 0.088(6) Uani 0.37(5) 1 d D U P D 2

loop_
_atom_site_aniso_label
_atom_site_aniso_U_11
_atom_site_aniso_U_22
_atom_site_aniso_U_33
_atom_site_aniso_U_23
_atom_site_aniso_U_13
_atom_site_aniso_U_12
Ag3 0.0645(8) 0.0519(7) 0.1008(11) -0.0024(7) 0.0246(7) -0.0034(6)
Ag9 0.0768(9) 0.0531(7) 0.0933(11) 0.0020(7) 0.0190(8) -0.0009(6)
Ag2 0.0654(8) 0.0545(7) 0.1048(12) 0.0032(7) 0.0183(8) 0.0055(6)
Ag4 0.0744(9) 0.0575(7) 0.0940(11) -0.0072(7) 0.0168(8) 0.0096(6)
Ag10 0.0735(9) 0.0799(9) 0.0930(11) 0.0146(8) 0.0269(8) 0.0132(7)
Ag8 0.0877(10) 0.0815(10) 0.0998(12) 0.0021(9) 0.0405(9) 0.0096(8)
Ag6 0.0793(10) 0.0680(9) 0.1181(14) 0.0207(9) 0.0048(9) -0.0185(7)
Ag5 0.071(2) 0.0849(18) 0.082(4) -0.007(2) 0.030(3) -0.0140(16)
Ag1 0.0973(12) 0.0581(8) 0.1532(18) 0.0118(10) -0.0004(11) -0.0092(8)
Ag7 0.081(4) 0.060(2) 0.128(4) 0.007(2) 0.021(3) -0.015(2)
S4 0.060(2) 0.0456(19) 0.058(2) -0.0044(18) 0.0150(18) -0.0042(17)
S1 0.064(3) 0.053(3) 0.083(4) -0.017(3) 0.028(3) -0.009(3)
S2 0.062(2) 0.064(2) 0.070(3) 0.007(2) 0.020(2) -0.0063(19)
S6 0.073(3) 0.052(2) 0.071(3) 0.011(2) 0.015(2) 0.003(2)
S3 0.078(3) 0.051(2) 0.079(3) -0.004(2) 0.021(2) 0.004(2)
S5 0.055(2) 0.055(2) 0.095(3) 0.008(2) 0.012(2) 0.0000(18)
O13 0.078(8) 0.059(7) 0.118(11) -0.004(7) 0.035(7) -0.011(6)
O14 0.085(9) 0.080(9) 0.169(15) -0.049(10) 0.071(10) -0.037(7)
O10 0.059(7) 0.058(7) 0.146(13) -0.005(8) 0.019(7) -0.012(6)
O5 0.065(9) 0.086(9) 0.118(16) -0.002(9) 0.023(9) 0.036(7)
O8 0.082(8) 0.050(6) 0.136(12) -0.016(7) 0.063(8) -0.003(6)
O9 0.076(9) 0.088(9) 0.107(11) -0.024(8) 0.029(8) -0.016(7)
O7 0.109(10) 0.061(7) 0.131(12) -0.027(8) 0.074(9) -0.023(7)
O11 0.110(12) 0.105(11) 0.166(16) -0.043(11) 0.067(12) -0.002(9)
C29 0.060(10) 0.058(10) 0.075(12) -0.017(9) 0.023(9) -0.003(8)
C12 0.061(10) 0.044(8) 0.077(12) -0.008(8) 0.020(8) -0.010(7)
C26 0.057(9) 0.050(8) 0.075(11) -0.002(8) 0.014(8) -0.016(7)
C23 0.084(11) 0.052(9) 0.049(9) 0.012(7) 0.020(8) -0.022(8)
O12 0.183(17) 0.072(9) 0.164(17) -0.045(10) 0.095(14) -0.020(11)
C14 0.080(12) 0.066(11) 0.085(14) -0.022(10) 0.018(10) 0.004(9)
C13 0.071(12) 0.080(12) 0.097(15) -0.045(11) 0.007(10) -0.008(10)
C15 0.103(14) 0.056(10) 0.074(13) -0.005(9) 0.036(11) -0.007(10)
C17 0.058(10) 0.065(10) 0.105(15) -0.015(10) 0.022(10) 0.000(8)
C16 0.078(12) 0.061(10) 0.102(15) -0.027(10) 0.042(11) -0.005(9)
C24 0.061(10) 0.055(9) 0.115(16) -0.010(10) 0.028(10) 0.002(8)
C25 0.075(12) 0.064(10) 0.123(17) -0.018(11) 0.051(12) 0.004(9)
C22 0.060(11) 0.051(10) 0.127(18) 0.005(11) 0.020(11) -0.017(8)
C34 0.106(12) 0.087(12) 0.096(12) 0.038(10) 0.030(10) 0.001(9)
C20 0.106(15) 0.114(14) 0.096(14) -0.032(11) -0.043(11) 0.025(12)
C2 0.107(11) 0.088(10) 0.075(10) 0.006(9) 0.037(9) -0.029(10)
C27 0.064(11) 0.058(10) 0.111(16) -0.012(10) 0.021(10) -0.006(8)
C18 0.128(19) 0.089(14) 0.081(14) -0.052(12) 0.049(13) -0.037(14)
C28 0.071(11) 0.057(9) 0.094(14) -0.011(9) 0.029(10) -0.011(8)
C11 0.094(13) 0.052(9) 0.074(12) -0.020(9) 0.033(10) -0.021(9)
O6 0.073(8) 0.104(10) 0.117(15) -0.004(10) 0.033(9) 0.040(8)
C5 0.081(13) 0.083(13) 0.068(12) 0.005(10) 0.006(10) 0.042(10)
C7 0.070(7) 0.097(9) 0.116(14) -0.004(8) 0.026(8) 0.035(7)
C33 0.109(17) 0.085(18) 0.099(16) 0.037(18) 0.015(16) 0.003(15)
C1 0.103(13) 0.110(13) 0.076(12) 0.004(11) 0.045(10) -0.024(11)
C3 0.127(14) 0.084(11) 0.090(13) 0.008(10) 0.030(11) -0.036(11)
C9 0.126(15) 0.138(17) 0.094(13) -0.021(13) 0.030(11) 0.019(14)
C6 0.057(11) 0.066(11) 0.16(2) 0.017(13) 0.025(12) 0.018(9)
C4 0.061(12) 0.090(15) 0.17(2) 0.018(15) 0.009(13) 0.038(11)
C10 0.126(19) 0.14(2) 0.088(16) -0.028(17) 0.020(14) 0.008(18)
C19 0.12(2) 0.121(19) 0.102(19) -0.041(16) -0.037(17) 0.022(17)
C21 0.11(2) 0.121(18) 0.102(18) -0.027(16) -0.039(17) 0.025(18)
C31 0.073(11) 0.18(2) 0.16(2) 0.041(17) -0.026(12) 0.047(14)
C32 0.061(16) 0.18(3) 0.16(2) 0.05(2) -0.029(17) 0.047(18)
C35 0.115(18) 0.092(18) 0.101(19) 0.038(16) 0.021(16) -0.001(15)
C8 0.120(18) 0.12(2) 0.112(17) -0.037(18) 0.046(15) 0.024(18)
O2 0.078(9) 0.044(7) 0.091(9) -0.007(8) 0.012(8) -0.043(7)
O1 0.103(9) 0.074(9) 0.089(9) -0.018(9) -0.001(9) -0.007(9)
O4 0.075(9) 0.095(9) 0.115(10) -0.011(9) 0.038(9) -0.002(9)
O3 0.096(9) 0.066(8) 0.114(10) -0.026(9) 0.022(9) 0.006(8)
C30 0.07(2) 0.18(3) 0.16(3) 0.05(2) -0.04(2) 0.03(2)
C14A 0.068(16) 0.19(3) 0.17(2) 0.04(2) -0.015(17) 0.039(18)
C01Q 0.086(18) 0.20(3) 0.18(3) 0.05(2) -0.042(19) 0.05(2)
C01T 0.121(19) 0.13(2) 0.107(18) -0.026(18) 0.051(16) 0.033(19)
C40 0.122(19) 0.13(2) 0.087(17) -0.020(18) 0.021(15) 0.006(19)
C36 0.115(17) 0.076(17) 0.097(15) 0.040(17) 0.015(15) 0.001(15)
C41 0.115(18) 0.088(17) 0.105(18) 0.039(15) 0.030(16) 0.005(15)
C37 0.12(2) 0.121(19) 0.094(19) -0.043(16) -0.043(17) 0.022(17)
C01N 0.11(2) 0.119(18) 0.098(18) -0.026(16) -0.041(18) 0.034(18)
C38 0.111(15) 0.094(14) 0.080(15) 0.007(14) 0.039(14) -0.031(14)
C39 0.115(18) 0.084(17) 0.081(18) 0.009(17) 0.032(17) -0.037(17)
Ag0B 0.086(9) 0.076(6) 0.114(6) 0.028(5) 0.009(5) -0.021(6)
Ag 0.083(12) 0.091(8) 0.14(3) 0.021(12) 0.073(16) 0.006(7)
O6A 0.072(9) 0.099(11) 0.121(16) -0.003(10) 0.032(10) 0.045(9)
O5A 0.066(9) 0.087(10) 0.116(16) -0.002(10) 0.025(10) 0.036(9)

loop_
_atom_type_symbol
_atom_type_description
_atom_type_scat_dispersion_real
_atom_type_scat_dispersion_imag
_atom_type_scat_source
C C 0.0033 0.0016 'International Tables Vol C Tables 4.2.6.8 and 6.1.1.4'
H H 0.0000 0.0000 'International Tables Vol C Tables 4.2.6.8 and 6.1.1.4'
Ag Ag -0.8971 1.1015 'International Tables Vol C Tables 4.2.6.8 and 6.1.1.4'
O O 0.0106 0.0060 'International Tables Vol C Tables 4.2.6.8 and 6.1.1.4'
S S 0.1246 0.1234 'International Tables Vol C Tables 4.2.6.8 and 6.1.1.4'

loop_
_geom_angle_atom_site_label_1
_geom_angle_atom_site_label_2
_geom_angle_atom_site_label_3
_geom_angle
_geom_angle_site_symmetry_1
_geom_angle_site_symmetry_3
_geom_angle_publ_flag
Ag2 Ag3 Ag7 60.14(8) . 7_666 ?
Ag2 Ag3 Ag0B 60.49(13) . 7_666 ?
Ag4 Ag3 Ag2 140.47(6) . . ?
Ag4 Ag3 Ag7 92.48(15) . 7_666 ?
Ag4 Ag3 Ag0B 99.6(4) . 7_666 ?
Ag7 Ag3 Ag0B 13.4(3) 7_666 7_666 ?
S6 Ag3 Ag2 107.90(11) 7_666 . ?
S6 Ag3 Ag4 53.84(11) 7_666 . ?
S6 Ag3 Ag7 47.82(12) 7_666 7_666 ?
S6 Ag3 Ag0B 49.0(2) 7_666 7_666 ?
S3 Ag3 Ag2 53.41(11) . . ?
S3 Ag3 Ag4 103.96(12) . . ?
S3 Ag3 Ag7 90.8(3) . 7_666 ?
S3 Ag3 S6 123.65(14) . 7_666 ?
S3 Ag3 Ag0B 100.0(4) . 7_666 ?
O7 Ag3 Ag2 139.4(3) . . ?
O7 Ag3 Ag4 77.1(3) . . ?
O7 Ag3 Ag7 153.9(4) . 7_666 ?
O7 Ag3 S6 109.0(3) . 7_666 ?
O7 Ag3 S3 114.8(4) . . ?
O7 Ag3 O6 95.0(10) . . ?
O7 Ag3 Ag0B 144.9(6) . 7_666 ?
O7 Ag3 O6A 81.5(12) . . ?
O6 Ag3 Ag2 63.3(7) . . ?
O6 Ag3 Ag4 144.1(7) . . ?
O6 Ag3 Ag7 79.3(11) . 7_666 ?
O6 Ag3 S6 98.2(10) . 7_666 ?
O6 Ag3 S3 111.0(7) . . ?
O6 Ag3 Ag0B 66.9(12) . 7_666 ?
O6A Ag3 Ag2 68.9(9) . . ?
O6A Ag3 Ag4 147.6(10) . . ?
O6A Ag3 S3 107.0(12) . . ?
Ag10 Ag9 Ag6 139.39(7) . 4_645 ?
Ag10 Ag9 Ag5 97.47(11) . 4_645 ?
Ag10 Ag9 Ag7 103.86(15) . 4_645 ?
Ag10 Ag9 Ag 97.9(2) . 4_645 ?
Ag6 Ag9 Ag7 85.83(10) 4_645 4_645 ?
Ag5 Ag9 Ag6 52.64(14) 4_645 4_645 ?
Ag5 Ag9 Ag7 133.2(3) 4_645 4_645 ?
S4 Ag9 Ag10 52.35(9) 4_645 . ?
S4 Ag9 Ag6 104.66(10) 4_645 4_645 ?
S4 Ag9 Ag5 52.05(16) 4_645 4_645 ?
S4 Ag9 Ag7 153.1(3) 4_645 4_645 ?
S4 Ag9 S5 151.21(15) 4_645 4_645 ?
S4 Ag9 Ag 47.6(5) 4_645 4_645 ?
S5 Ag9 Ag10 151.31(11) 4_645 . ?
S5 Ag9 Ag6 47.30(11) 4_645 4_645 ?
S5 Ag9 Ag5 99.47(17) 4_645 4_645 ?
S5 Ag9 Ag7 48.26(15) 4_645 4_645 ?
S5 Ag9 Ag 103.7(6) 4_645 4_645 ?
O11 Ag9 Ag10 77.0(4) . . ?
O11 Ag9 Ag6 138.2(4) . 4_645 ?
O11 Ag9 Ag5 166.1(5) . 4_645 ?
O11 Ag9 Ag7 60.7(5) . 4_645 ?
O11 Ag9 S4 116.5(4) . 4_645 ?
O11 Ag9 S5 90.9(4) . 4_645 ?
O11 Ag9 Ag 154.1(16) . 4_645 ?
Ag3 Ag2 Ag6 146.07(6) . 7_666 ?
Ag3 Ag2 Ag1 100.10(6) . . ?
Ag3 Ag2 Ag7 62.88(10) . 7_666 ?
Ag3 Ag2 Ag0B 65.33(16) . 7_666 ?
Ag6 Ag2 Ag0B 94.6(3) 7_666 7_666 ?
Ag1 Ag2 Ag6 60.48(5) . 7_666 ?
Ag1 Ag2 Ag7 97.9(3) . 7_666 ?
Ag1 Ag2 Ag0B 111.6(6) . 7_666 ?
Ag7 Ag2 Ag6 90.84(9) 7_666 7_666 ?
Ag7 Ag2 Ag0B 14.1(3) 7_666 7_666 ?
S3 Ag2 Ag3 54.43(11) . . ?
S3 Ag2 Ag6 110.75(11) . 7_666 ?
S3 Ag2 Ag1 50.47(10) . . ?
S3 Ag2 Ag7 93.4(3) . 7_666 ?
S3 Ag2 Ag0B 104.6(5) . 7_666 ?
S5 Ag2 Ag3 113.72(11) 7_666 . ?
S5 Ag2 Ag6 48.53(10) 7_666 7_666 ?
S5 Ag2 Ag1 95.67(11) 7_666 . ?
S5 Ag2 Ag7 51.29(16) 7_666 7_666 ?
S5 Ag2 S3 130.24(15) 7_666 . ?
S5 Ag2 Ag0B 49.07(17) 7_666 7_666 ?
O5 Ag2 Ag3 91.6(7) . . ?
O5 Ag2 Ag6 120.9(8) . 7_666 ?
O5 Ag2 Ag1 143.4(10) . . ?
O5 Ag2 Ag7 118.1(10) . 7_666 ?
O5 Ag2 S3 116.8(11) . . ?
O5 Ag2 S5 111.2(11) . 7_666 ?
O5 Ag2 Ag0B 104.8(11) . 7_666 ?
O5A Ag2 Ag3 89.8(11) . . ?
O5A Ag2 Ag1 151.4(16) . . ?
O5A Ag2 S3 121.6(18) . . ?
Ag3 Ag4 Ag8 97.23(6) . 7_666 ?
Ag3 Ag4 Ag5 149.26(14) . . ?
Ag8 Ag4 Ag5 61.0(2) 7_666 . ?
S4 Ag4 Ag3 116.61(11) . . ?
S4 Ag4 Ag8 90.64(10) . 7_666 ?
S4 Ag4 Ag5 48.4(2) . . ?
S4 Ag4 S6 130.84(14) . 7_666 ?
S6 Ag4 Ag3 55.58(11) 7_666 . ?
S6 Ag4 Ag8 49.63(11) 7_666 7_666 ?
S6 Ag4 Ag5 110.2(3) 7_666 . ?
O8 Ag4 Ag3 82.8(3) . . ?
O8 Ag4 Ag8 143.9(4) . 7_666 ?
O8 Ag4 Ag5 127.8(3) . . ?
O8 Ag4 S4 121.8(4) . . ?
O8 Ag4 S6 106.0(4) . 7_666 ?
S4 Ag10 Ag9 51.07(9) 4_645 . ?
S4 Ag10 S3 135.40(14) 4_645 4_645 ?
S3 Ag10 Ag9 164.02(13) 4_645 . ?
O12 Ag10 Ag9 80.8(4) . . ?
O12 Ag10 S4 119.0(5) . 4_645 ?
O12 Ag10 S3 101.6(5) . 4_645 ?
Ag4 Ag8 Ag5 64.46(15) 7_666 7_666 ?
S2 Ag8 Ag4 117.01(13) . 7_666 ?
S2 Ag8 Ag5 53.18(19) . 7_666 ?
S2 Ag8 S6 163.36(16) . . ?
S2 Ag8 O2 93.4(6) . . ?
S6 Ag8 Ag4 54.18(12) . 7_666 ?
S6 Ag8 Ag5 118.15(19) . 7_666 ?
S6 Ag8 O2 98.4(6) . . ?
O2 Ag8 Ag4 80.8(5) . 7_666 ?
O2 Ag8 Ag5 77.7(5) . 7_666 ?
Ag2 Ag6 Ag9 90.69(5) 7_666 4_655 ?
Ag5 Ag6 Ag9 60.94(15) . 4_655 ?
Ag5 Ag6 Ag2 144.23(14) . 7_666 ?
Ag5 Ag6 Ag1 102.7(3) . 7_666 ?
Ag1 Ag6 Ag9 97.99(6) 7_666 4_655 ?
Ag1 Ag6 Ag2 57.26(5) 7_666 7_666 ?
Ag1 Ag6 Ag 113.9(13) 7_666 . ?
S2 Ag6 Ag9 94.27(11) 7_666 4_655 ?
S2 Ag6 Ag2 106.29(12) 7_666 7_666 ?
S2 Ag6 Ag5 59.0(3) 7_666 . ?
S2 Ag6 Ag1 49.21(11) 7_666 7_666 ?
S2 Ag6 Ag 70.6(13) 7_666 . ?
S5 Ag6 Ag9 49.32(11) . 4_655 ?
S5 Ag6 Ag2 50.76(12) . 7_666 ?
S5 Ag6 Ag5 109.7(2) . . ?
S5 Ag6 Ag1 94.73(12) . 7_666 ?
S5 Ag6 S2 128.11(15) . 7_666 ?
S5 Ag6 Ag 104.2(6) . . ?
O10 Ag6 Ag9 116.0(4) . 4_655 ?
O10 Ag6 Ag2 130.3(3) . 7_666 ?
O10 Ag6 Ag5 84.1(4) . . ?
O10 Ag6 Ag1 143.6(4) . 7_666 ?
O10 Ag6 S2 112.1(3) . 7_666 ?
O10 Ag6 S5 116.8(4) . . ?
O10 Ag6 Ag 77.2(9) . . ?
Ag9 Ag5 Ag4 87.89(13) 4_655 . ?
Ag9 Ag5 Ag8 86.98(19) 4_655 7_666 ?
Ag8 Ag5 Ag4 54.57(14) 7_666 . ?
Ag6 Ag5 Ag9 66.41(13) . 4_655 ?
Ag6 Ag5 Ag4 139.0(3) . . ?
Ag6 Ag5 Ag8 91.1(3) . 7_666 ?
S4 Ag5 Ag9 50.75(15) . 4_655 ?
S4 Ag5 Ag4 46.33(13) . . ?
S4 Ag5 Ag8 84.3(2) . 7_666 ?
S4 Ag5 Ag6 117.1(2) . . ?
S4 Ag5 S2 123.8(4) . 7_666 ?
S2 Ag5 Ag9 95.0(3) 7_666 4_655 ?
S2 Ag5 Ag4 100.2(3) 7_666 . ?
S2 Ag5 Ag8 46.1(2) 7_666 7_666 ?
S2 Ag5 Ag6 54.1(2) 7_666 . ?
O9 Ag5 Ag9 116.2(5) . 4_655 ?
O9 Ag5 Ag4 140.7(5) . . ?
O9 Ag5 Ag8 148.5(6) . 7_666 ?
O9 Ag5 Ag6 80.3(4) . . ?
O9 Ag5 S4 126.6(7) . . ?
O9 Ag5 S2 107.5(5) . 7_666 ?
Ag2 Ag1 Ag6 62.26(5) . 7_666 ?
S2 Ag1 Ag2 113.55(13) . . ?
S2 Ag1 Ag6 51.50(12) . 7_666 ?
S3 Ag1 Ag2 53.41(12) . . ?
S3 Ag1 Ag6 115.44(14) . 7_666 ?
S3 Ag1 S2 164.12(19) . . ?
Ag3 Ag7 Ag9 143.3(4) 7_666 4_655 ?
Ag2 Ag7 Ag3 56.98(11) 7_666 7_666 ?
Ag2 Ag7 Ag9 92.64(15) 7_666 4_655 ?
S6 Ag7 Ag3 53.63(16) . 7_666 ?
S6 Ag7 Ag9 150.1(3) . 4_655 ?
S6 Ag7 Ag2 110.5(2) . 7_666 ?
S6 Ag7 S5 160.4(3) . . ?
S6 Ag7 O3 79.5(7) . 7_666 ?
S5 Ag7 Ag3 108.88(19) . 7_666 ?
S5 Ag7 Ag9 49.08(12) . 4_655 ?
S5 Ag7 Ag2 52.32(14) . 7_666 ?
S5 Ag7 O3 107.4(8) . 7_666 ?
O3 Ag7 Ag3 78.1(6) 7_666 7_666 ?
O3 Ag7 Ag9 82.2(6) 7_666 4_655 ?
O3 Ag7 Ag2 89.8(8) 7_666 7_666 ?
Ag9 S4 Ag10 76.58(11) 4_655 4_655 ?
Ag9 S4 Ag5 77.20(17) 4_655 . ?
Ag4 S4 Ag9 132.53(17) . 4_655 ?
Ag4 S4 Ag10 86.93(13) . 4_655 ?
Ag4 S4 Ag5 85.3(2) . . ?
Ag10 S4 Ag5 135.8(3) 4_655 . ?
C20 S4 Ag9 114.5(6) . 4_655 ?
C20 S4 Ag4 112.9(6) . . ?
C20 S4 Ag10 109.1(8) . 4_655 ?
C20 S4 Ag5 114.0(9) . . ?
C20 S4 Ag 99(2) . . ?
Ag S4 Ag4 94.0(12) . . ?
O2 S1 O2 180.0(15) . 7_666 ?
O2 S1 O1 91.6(13) 7_666 7_666 ?
O2 S1 O1 88.4(13) 7_666 . ?
O2 S1 O1 91.6(13) . . ?
O2 S1 O1 88.4(13) . 7_666 ?
O1 S1 O1 180.0 7_666 . ?
O4 S1 O2 62.8(16) 7_666 . ?
O4 S1 O2 117.2(16) . . ?
O4 S1 O2 117.2(16) 7_666 7_666 ?
O4 S1 O2 62.8(16) . 7_666 ?
O4 S1 O1 107.9(18) 7_666 7_666 ?
O4 S1 O1 72.1(18) . 7_666 ?
O4 S1 O1 107.9(18) . . ?
O4 S1 O1 72.1(18) 7_666 . ?
O4 S1 O4 180(2) . 7_666 ?
O4 S1 O3 66.9(17) . 7_666 ?
O4 S1 O3 113.1(17) 7_666 7_666 ?
O4 S1 O3 113.1(17) . . ?
O4 S1 O3 66.9(17) 7_666 . ?
O3 S1 O2 57.5(14) . 7_666 ?
O3 S1 O2 57.5(14) 7_666 . ?
O3 S1 O2 122.5(14) . . ?
O3 S1 O2 122.5(14) 7_666 7_666 ?
O3 S1 O1 98.1(16) . . ?
O3 S1 O1 98.1(16) 7_666 7_666 ?
O3 S1 O1 81.9(16) . 7_666 ?
O3 S1 O1 81.9(16) 7_666 . ?
O3 S1 O3 180.0 . 7_666 ?
Ag8 S2 Ag6 126.91(19) . 7_666 ?
Ag8 S2 Ag5 80.70(19) . 7_666 ?
Ag8 S2 Ag1 97.76(16) . . ?
Ag6 S2 Ag5 66.9(2) 7_666 7_666 ?
Ag1 S2 Ag6 79.29(14) . 7_666 ?
Ag1 S2 Ag5 134.6(2) . 7_666 ?
C2 S2 Ag8 115.5(6) . . ?
C2 S2 Ag6 114.5(6) . 7_666 ?
C2 S2 Ag5 109.3(6) . 7_666 ?
C2 S2 Ag1 111.9(6) . . ?
Ag4 S6 Ag3 70.57(13) 7_666 7_666 ?
Ag4 S6 Ag0B 142.3(5) 7_666 . ?
Ag8 S6 Ag3 129.61(19) . 7_666 ?
Ag8 S6 Ag4 76.20(14) . 7_666 ?
Ag8 S6 Ag7 93.9(3) . . ?
Ag8 S6 Ag0B 106.2(7) . . ?
Ag7 S6 Ag3 78.5(2) . 7_666 ?
Ag7 S6 Ag4 127.8(4) . 7_666 ?
C34 S6 Ag3 112.5(7) . 7_666 ?
C34 S6 Ag4 110.5(7) . 7_666 ?
C34 S6 Ag8 114.2(6) . . ?
C34 S6 Ag7 120.0(8) . . ?
C34 S6 Ag0B 102.7(9) . . ?
Ag2 S3 Ag3 72.16(14) . . ?
Ag2 S3 Ag10 132.8(2) . 4_655 ?
Ag10 S3 Ag3 92.63(15) 4_655 . ?
Ag1 S3 Ag3 136.9(2) . . ?
Ag1 S3 Ag2 76.11(14) . . ?
Ag1 S3 Ag10 88.00(14) . 4_655 ?
C9 S3 Ag3 105.9(9) . . ?
C9 S3 Ag2 111.1(5) . . ?
C9 S3 Ag10 116.0(6) . 4_655 ?
C9 S3 Ag1 112.4(9) . . ?
Ag9 S5 Ag2 133.61(19) 4_655 7_666 ?
Ag6 S5 Ag9 83.38(14) . 4_655 ?
Ag6 S5 Ag2 80.72(16) . 7_666 ?
Ag6 S5 Ag7 131.7(4) . . ?
Ag6 S5 Ag0B 148.9(7) . . ?
Ag7 S5 Ag9 82.7(2) . 4_655 ?
Ag7 S5 Ag2 76.4(2) . 7_666 ?
C31 S5 Ag9 110.2(10) . 4_655 ?
C31 S5 Ag2 116.2(10) . 7_666 ?
C31 S5 Ag6 111.2(10) . . ?
C31 S5 Ag7 117.0(11) . . ?
C31 S5 Ag0B 99.2(13) . . ?
C29 O14 H14 109.5 . . ?
C22 O10 Ag6 122.2(11) . . ?
C7 O5 Ag2 101(2) . . ?
C11 O8 Ag4 124.1(10) . . ?
C22 O9 Ag5 127.6(11) . . ?
C22 O9 Ag 135.9(15) . . ?
C11 O7 Ag3 129.6(11) . . ?
C18 O11 Ag9 130.4(14) . . ?
O13 C29 O14 121.5(15) . . ?
O13 C29 C26 123.1(15) . . ?
O14 C29 C26 115.3(14) . . ?
C13 C12 C17 118.1(15) . . ?
C13 C12 C11 122.2(15) . . ?
C17 C12 C11 119.7(15) . . ?
C25 C26 C29 121.7(15) . . ?
C25 C26 C27 118.7(15) . . ?
C27 C26 C29 119.6(15) . . ?
C24 C23 C22 120.3(16) . . ?
C24 C23 C28 118.0(15) . . ?
C28 C23 C22 121.6(15) . . ?
C18 O12 Ag10 124.1(13) . . ?
C13 C14 H14A 120.2 . . ?
C13 C14 C15 119.7(17) . . ?
C15 C14 H14A 120.2 . . ?
C12 C13 H13 119.2 . . ?
C14 C13 C12 121.6(17) . . ?
C14 C13 H13 119.2 . . ?
C14 C15 C18 117.8(17) . . ?
C16 C15 C14 118.1(16) . . ?
C16 C15 C18 123.9(18) . . ?
C12 C17 H17 120.1 . . ?
C16 C17 C12 119.9(16) . . ?
C16 C17 H17 120.1 . . ?
C15 C16 C17 122.1(18) . . ?
C15 C16 H16 119.0 . . ?
C17 C16 H16 119.0 . . ?
C23 C24 H24 119.9 . . ?
C23 C24 C25 120.2(16) . . ?
C25 C24 H24 119.9 . . ?
C26 C25 C24 121.1(16) . . ?
C26 C25 H25 119.5 . . ?
C24 C25 H25 119.5 . . ?
O10 C22 O9 125.4(15) . . ?
O10 C22 C23 115.2(17) . . ?
O9 C22 C23 119.3(15) . . ?
S6 C34 H34 97.1 . . ?
S6 C34 H34A 109.2 . . ?
C33 C34 S6 116(4) . . ?
C33 C34 H34 97.1 . . ?
C35 C34 S6 113(2) . . ?
C35 C34 H34 97.1 . . ?
C35 C34 C33 126(4) . . ?
C36 C34 S6 106(3) . . ?
C36 C34 H34A 109.2 . . ?
C36 C34 C41 109(4) . . ?
C41 C34 S6 113.8(19) . . ?
C41 C34 H34A 109.2 . . ?
S4 C20 H20 101.4 . . ?
S4 C20 H20A 116.8 . . ?
C19 C20 S4 124(3) . . ?
C19 C20 H20 101.4 . . ?
C19 C20 C21 115(3) . . ?
C21 C20 S4 110(2) . . ?
C21 C20 H20 101.4 . . ?
C37 C20 S4 103(2) . . ?
C37 C20 H20A 116.8 . . ?
C01N C20 S4 105(2) . . ?
C01N C20 H20A 116.8 . . ?
C01N C20 C37 95(4) . . ?
S2 C2 H2A 108.6 . . ?
S2 C2 H2B 114.9 . . ?
C1 C2 S2 110.3(13) . . ?
C1 C2 H2A 108.6 . . ?
C3 C2 S2 107.8(13) . . ?
C3 C2 H2A 108.6 . . ?
C3 C2 C1 112.9(18) . . ?
C38 C2 S2 95(8) . . ?
C38 C2 H2B 114.9 . . ?
C39 C2 S2 107(9) . . ?
C39 C2 H2B 114.9 . . ?
C39 C2 C38 108(10) . . ?
C26 C27 H27 120.0 . . ?
C28 C27 C26 120.0(17) . . ?
C28 C27 H27 120.0 . . ?
O11 C18 O12 126.3(19) . . ?
O11 C18 C15 118.4(19) . . ?
O12 C18 C15 113.7(19) . . ?
C23 C28 H28 119.1 . . ?
C27 C28 C23 121.9(16) . . ?
C27 C28 H28 119.1 . . ?
O8 C11 O7 122.7(15) . . ?
O8 C11 C12 121.0(14) . . ?
O7 C11 C12 116.2(16) . . ?
C7 O6 Ag3 137(2) . . ?
C6 C5 C7 122.5(19) . . ?
C4 C5 C7 116.7(19) . . ?
C4 C5 C6 120.8(16) . . ?
O5 C7 C5 116(2) . . ?
O6 C7 O5 126(3) . . ?
O6 C7 C5 118(2) . . ?
O6A C7 C5 109(3) . . ?
O5A C7 C5 125(4) . . ?
O5A C7 O6A 123(3) . . ?
C34 C33 H33A 107.9 . . ?
C34 C33 H33B 111.1 . . ?
C34 C33 H33C 109.3 . . ?
H33A C33 H33B 109.5 . . ?
H33A C33 H33C 109.5 . . ?
H33B C33 H33C 109.5 . . ?
C2 C1 H1A 109.5 . . ?
C2 C1 H1B 109.5 . . ?
C2 C1 H1C 109.5 . . ?
H1A C1 H1B 109.5 . . ?
H1A C1 H1C 109.5 . . ?
H1B C1 H1C 109.5 . . ?
C2 C3 H3A 109.5 . . ?
C2 C3 H3B 109.5 . . ?
C2 C3 H3C 109.5 . . ?
H3A C3 H3B 109.5 . . ?
H3A C3 H3C 109.5 . . ?
H3B C3 H3C 109.5 . . ?
S3 C9 H9A 99.0 . . ?
S3 C9 H9B 102.7 . . ?
C10 C9 S3 111.8(14) . . ?
C10 C9 H9A 99.0 . . ?
C10 C9 C8 129(3) . . ?
C8 C9 S3 112.1(14) . . ?
C8 C9 H9A 99.0 . . ?
C01T C9 S3 113.0(14) . . ?
C01T C9 H9B 102.7 . . ?
C01T C9 C40 121(4) . . ?
C40 C9 S3 111.8(14) . . ?
C40 C9 H9B 102.7 . . ?
C5 C6 H6 119.5 . . ?
C4 C6 C5 121.0(18) 5_766 . ?
C4 C6 H6 119.5 5_766 . ?
C5 C4 C6 118(2) . 5_766 ?
C5 C4 H4 121.0 . . ?
C6 C4 H4 121.0 5_766 . ?
C9 C10 H10A 109.5 . . ?
C9 C10 H10B 109.5 . . ?
C9 C10 H10C 109.5 . . ?
H10A C10 H10B 109.5 . . ?
H10A C10 H10C 109.5 . . ?
H10B C10 H10C 109.5 . . ?
C20 C19 H19A 109.5 . . ?
C20 C19 H19B 109.5 . . ?
C20 C19 H19C 109.5 . . ?
H19A C19 H19B 109.5 . . ?
H19A C19 H19C 109.5 . . ?
H19B C19 H19C 109.5 . . ?
C20 C21 H21A 109.5 . . ?
C20 C21 H21B 109.5 . . ?
C20 C21 H21C 109.5 . . ?
H21A C21 H21B 109.5 . . ?
H21A C21 H21C 109.5 . . ?
H21B C21 H21C 109.5 . . ?
S5 C31 H31 118.4 . . ?
S5 C31 H31A 110.7 . . ?
C32 C31 S5 103(3) . . ?
C32 C31 H31 118.4 . . ?
C32 C31 C30 91(5) . . ?
C30 C31 S5 103(2) . . ?
C30 C31 H31 118.4 . . ?
C14A C31 S5 117(3) . . ?
C14A C31 H31A 110.7 . . ?
C14A C31 C01Q 101(4) . . ?
C01Q C31 S5 106(2) . . ?
C01Q C31 H31A 110.7 . . ?
C31 C32 H32A 109.5 . . ?
C31 C32 H32B 109.5 . . ?
C31 C32 H32C 109.5 . . ?
H32A C32 H32B 109.5 . . ?
H32A C32 H32C 109.5 . . ?
H32B C32 H32C 109.5 . . ?
C34 C35 H35A 109.5 . . ?
C34 C35 H35B 109.5 . . ?
C34 C35 H35C 109.5 . . ?
H35A C35 H35B 109.5 . . ?
H35A C35 H35C 109.5 . . ?
H35B C35 H35C 109.5 . . ?
C9 C8 H8A 109.5 . . ?
C9 C8 H8B 109.5 . . ?
C9 C8 H8C 109.5 . . ?
H8A C8 H8B 109.5 . . ?
H8A C8 H8C 109.5 . . ?
H8B C8 H8C 109.5 . . ?
S1 O2 Ag8 116.2(13) . . ?
O4 O2 Ag8 96.7(18) 7_666 . ?
O4 O2 S1 51.1(13) 7_666 . ?
O3 O2 Ag8 88.5(18) 7_666 . ?
O3 O2 S1 60.0(13) 7_666 . ?
O3 O2 O4 105(2) 7_666 7_666 ?
S1 O1 O4 42.8(12) . 7_666 ?
S1 O4 O2 66.1(15) . 7_666 ?
S1 O4 O1 65.1(16) . 7_666 ?
S1 O4 O3 62.5(16) . 7_666 ?
O2 O4 O1 90(2) 7_666 7_666 ?
O2 O4 O3 122(2) 7_666 7_666 ?
O3 O4 O1 93(2) 7_666 7_666 ?
S1 O3 Ag7 121.3(16) . 7_666 ?
S1 O3 O4 50.6(13) . 7_666 ?
O2 O3 Ag7 142(2) 7_666 7_666 ?
O2 O3 S1 62.4(13) 7_666 . ?
O2 O3 O4 107(2) 7_666 7_666 ?
O4 O3 Ag7 98.5(19) 7_666 7_666 ?
C31 C30 H30A 109.5 . . ?
C31 C30 H30B 109.3 . . ?
C31 C30 H30C 109.7 . . ?
H30A C30 H30B 109.4 . . ?
H30A C30 H30C 109.4 . . ?
H30B C30 H30C 109.5 . . ?
C31 C14A H14B 109.5 . . ?
C31 C14A H14C 109.5 . . ?
C31 C14A H14D 109.5 . . ?
H14B C14A H14C 109.5 . . ?
H14B C14A H14D 109.5 . . ?
H14C C14A H14D 109.5 . . ?
C31 C01Q H01A 109.5 . . ?
C31 C01Q H01B 109.5 . . ?
C31 C01Q H01C 109.5 . . ?
H01A C01Q H01B 109.5 . . ?
H01A C01Q H01C 109.5 . . ?
H01B C01Q H01C 109.5 . . ?
C9 C01T H01D 109.5 . . ?
C9 C01T H01E 109.5 . . ?
C9 C01T H01F 109.5 . . ?
H01D C01T H01E 109.5 . . ?
H01D C01T H01F 109.5 . . ?
H01E C01T H01F 109.5 . . ?
C9 C40 H40A 110.6 . . ?
C9 C40 H40B 109.0 . . ?
C9 C40 H40C 108.9 . . ?
H40A C40 H40B 109.5 . . ?
H40A C40 H40C 109.5 . . ?
H40B C40 H40C 109.5 . . ?
C34 C36 H36A 109.5 . . ?
C34 C36 H36B 109.5 . . ?
C34 C36 H36C 109.5 . . ?
H36A C36 H36B 109.5 . . ?
H36A C36 H36C 109.5 . . ?
H36B C36 H36C 109.5 . . ?
C34 C41 H41A 109.5 . . ?
C34 C41 H41B 109.5 . . ?
C34 C41 H41C 109.5 . . ?
H41A C41 H41B 109.5 . . ?
H41A C41 H41C 109.5 . . ?
H41B C41 H41C 109.5 . . ?
C20 C37 H37A 109.5 . . ?
C20 C37 H37B 109.5 . . ?
C20 C37 H37C 109.5 . . ?
H37A C37 H37B 109.5 . . ?
H37A C37 H37C 109.5 . . ?
H37B C37 H37C 109.5 . . ?
C20 C01N H01G 109.5 . . ?
C20 C01N H01H 109.5 . . ?
C20 C01N H01I 109.5 . . ?
H01G C01N H01H 109.5 . . ?
H01G C01N H01I 109.5 . . ?
H01H C01N H01I 109.5 . . ?
C2 C38 H38A 108.3 . . ?
C2 C38 H38B 109.8 . . ?
C2 C38 H38C 110.3 . . ?
H38A C38 H38B 109.5 . . ?
H38A C38 H38C 109.5 . . ?
H38B C38 H38C 109.5 . . ?
C2 C39 H39A 110.1 . . ?
C2 C39 H39B 105.5 . . ?
C2 C39 H39C 112.7 . . ?
H39A C39 H39B 109.5 . . ?
H39A C39 H39C 109.5 . . ?
H39B C39 H39C 109.5 . . ?
Ag2 Ag0B Ag3 54.18(16) 7_666 7_666 ?
S6 Ag0B Ag3 50.2(2) . 7_666 ?
S6 Ag0B Ag2 102.9(4) . 7_666 ?
S5 Ag0B Ag3 104.3(4) . 7_666 ?
S5 Ag0B Ag2 50.7(2) . 7_666 ?
S5 Ag0B S6 146.6(11) . . ?
Ag9 Ag Ag6 62.9(7) 4_655 . ?
S4 Ag Ag9 51.8(3) . 4_655 ?
S4 Ag Ag6 112.0(14) . . ?
O9 Ag Ag9 125.8(8) . 4_655 ?
O9 Ag Ag6 76.2(11) . . ?
O9 Ag S4 159(4) . . ?
C7 O6A Ag3 135(3) . . ?
C7 O5A Ag2 117(4) . . ?

loop_
_geom_bond_atom_site_label_1
_geom_bond_atom_site_label_2
_geom_bond_distance
_geom_bond_site_symmetry_2
_geom_bond_publ_flag
Ag3 Ag2 2.9809(18) . ?
Ag3 Ag4 2.9718(19) . ?
Ag3 Ag7 3.164(6) 7_666 ?
Ag3 S6 2.600(5) 7_666 ?
Ag3 S3 2.547(5) . ?
Ag3 O7 2.321(12) . ?
Ag3 O6 2.35(2) . ?
Ag3 Ag0B 3.341(10) 7_666 ?
Ag3 O6A 2.41(4) . ?
Ag9 Ag10 3.109(2) . ?
Ag9 Ag6 3.283(2) 4_645 ?
Ag9 Ag5 3.131(6) 4_645 ?
Ag9 Ag7 3.290(4) 4_645 ?
Ag9 S4 2.486(4) 4_645 ?
Ag9 S5 2.506(5) 4_645 ?
Ag9 O11 2.343(15) . ?
Ag9 Ag 3.123(18) 4_645 ?
Ag2 Ag6 3.199(2) 7_666 ?
Ag2 Ag1 3.040(2) . ?
Ag2 Ag7 3.083(5) 7_666 ?
Ag2 S3 2.515(5) . ?
Ag2 S5 2.510(5) 7_666 ?
Ag2 O5 2.37(3) . ?
Ag2 Ag0B 3.199(9) 7_666 ?
Ag2 O5A 2.19(6) . ?
Ag4 Ag8 3.047(2) 7_666 ?
Ag4 Ag5 3.374(6) . ?
Ag4 S4 2.449(4) . ?
Ag4 S6 2.544(5) 7_666 ?
Ag4 O8 2.310(11) . ?
Ag10 S4 2.531(4) 4_645 ?
Ag10 S3 2.540(5) 4_645 ?
Ag10 O12 2.349(15) . ?
Ag8 Ag5 3.270(12) 7_666 ?
Ag8 S2 2.388(4) . ?
Ag8 S6 2.390(5) . ?
Ag8 O2 2.56(2) . ?
Ag6 Ag5 2.847(7) . ?
Ag6 Ag1 3.146(3) 7_666 ?
Ag6 S2 2.505(5) 7_666 ?
Ag6 S5 2.429(5) . ?
Ag6 O10 2.278(11) . ?
Ag6 Ag 3.17(5) . ?
Ag5 S4 2.532(9) . ?
Ag5 S2 2.652(14) 7_666 ?
Ag5 O9 2.261(15) . ?
Ag1 S2 2.424(5) . ?
Ag1 S3 2.416(4) . ?
Ag7 S6 2.393(5) . ?
Ag7 S5 2.475(6) . ?
Ag7 O3 2.58(3) 7_666 ?
S4 C20 1.828(19) . ?
S4 Ag 2.340(16) . ?
S1 O2 1.409(17) . ?
S1 O2 1.409(17) 7_666 ?
S1 O1 1.60(3) . ?
S1 O1 1.60(3) 7_666 ?
S1 O4 1.20(3) . ?
S1 O4 1.20(3) 7_666 ?
S1 O3 1.38(2) . ?
S1 O3 1.38(2) 7_666 ?
S2 C2 1.852(17) . ?
S6 C34 1.792(18) . ?
S6 Ag0B 2.555(14) . ?
S3 C9 1.83(2) . ?
S5 C31 1.84(2) . ?
S5 Ag0B 2.452(8) . ?
O13 C29 1.220(18) . ?
O14 H14 0.8200 . ?
O14 C29 1.301(18) . ?
O10 C22 1.25(2) . ?
O5 C7 1.32(4) . ?
O8 C11 1.25(2) . ?
O9 C22 1.26(2) . ?
O9 Ag 2.01(3) . ?
O7 C11 1.261(19) . ?
O11 C18 1.22(2) . ?
C29 C26 1.47(2) . ?
C12 C13 1.38(2) . ?
C12 C17 1.39(2) . ?
C12 C11 1.47(2) . ?
C26 C25 1.34(2) . ?
C26 C27 1.42(2) . ?
C23 C24 1.38(2) . ?
C23 C22 1.49(2) . ?
C23 C28 1.38(2) . ?
O12 C18 1.25(2) . ?
C14 H14A 0.9300 . ?
C14 C13 1.35(2) . ?
C14 C15 1.42(2) . ?
C13 H13 0.9300 . ?
C15 C16 1.34(2) . ?
C15 C18 1.51(2) . ?
C17 H17 0.9300 . ?
C17 C16 1.38(2) . ?
C16 H16 0.9300 . ?
C24 H24 0.9300 . ?
C24 C25 1.41(2) . ?
C25 H25 0.9300 . ?
C34 H34 0.9800 . ?
C34 H34A 0.9800 . ?
C34 C33 1.539(10) . ?
C34 C35 1.535(10) . ?
C34 C36 1.539(10) . ?
C34 C41 1.540(10) . ?
C20 H20 0.9800 . ?
C20 H20A 0.9800 . ?
C20 C19 1.535(10) . ?
C20 C21 1.536(10) . ?
C20 C37 1.540(10) . ?
C20 C01N 1.539(10) . ?
C2 H2A 0.9800 . ?
C2 H2B 0.9800 . ?
C2 C1 1.541(10) . ?
C2 C3 1.535(10) . ?
C2 C38 1.541(10) . ?
C2 C39 1.540(10) . ?
C27 H27 0.9300 . ?
C27 C28 1.35(2) . ?
C28 H28 0.9300 . ?
O6 C7 1.26(3) . ?
C5 C7 1.51(2) . ?
C5 C6 1.39(3) . ?
C5 C4 1.37(3) . ?
C7 O6A 1.217(19) . ?
C7 O5A 1.191(19) . ?
C33 H33A 0.9601 . ?
C33 H33B 0.9601 . ?
C33 H33C 0.9598 . ?
C1 H1A 0.9600 . ?
C1 H1B 0.9600 . ?
C1 H1C 0.9600 . ?
C3 H3A 0.9600 . ?
C3 H3B 0.9600 . ?
C3 H3C 0.9600 . ?
C9 H9A 0.9800 . ?
C9 H9B 0.9800 . ?
C9 C10 1.533(10) . ?
C9 C8 1.536(10) . ?
C9 C01T 1.533(10) . ?
C9 C40 1.536(10) . ?
C6 H6 0.9300 . ?
C6 C4 1.37(2) 5_766 ?
C4 H4 0.9300 . ?
C10 H10A 0.9600 . ?
C10 H10B 0.9600 . ?
C10 H10C 0.9600 . ?
C19 H19A 0.9600 . ?
C19 H19B 0.9600 . ?
C19 H19C 0.9600 . ?
C21 H21A 0.9600 . ?
C21 H21B 0.9600 . ?
C21 H21C 0.9600 . ?
C31 H31 0.9800 . ?
C31 H31A 0.9800 . ?
C31 C32 1.541(10) . ?
C31 C30 1.543(10) . ?
C31 C14A 1.542(10) . ?
C31 C01Q 1.544(10) . ?
C32 H32A 0.9600 . ?
C32 H32B 0.9600 . ?
C32 H32C 0.9600 . ?
C35 H35A 0.9600 . ?
C35 H35B 0.9600 . ?
C35 H35C 0.9600 . ?
C8 H8A 0.9600 . ?
C8 H8B 0.9600 . ?
C8 H8C 0.9600 . ?
O2 O4 1.37(3) 7_666 ?
O2 O3 1.34(3) 7_666 ?
O1 O4 1.68(4) 7_666 ?
O4 O3 1.43(4) 7_666 ?
C30 H30A 0.9603 . ?
C30 H30B 0.9603 . ?
C30 H30C 0.9594 . ?
C14A H14B 0.9600 . ?
C14A H14C 0.9600 . ?
C14A H14D 0.9600 . ?
C01Q H01A 0.9600 . ?
C01Q H01B 0.9600 . ?
C01Q H01C 0.9600 . ?
C01T H01D 0.9600 . ?
C01T H01E 0.9600 . ?
C01T H01F 0.9600 . ?
C40 H40A 0.9600 . ?
C40 H40B 0.9599 . ?
C40 H40C 0.9599 . ?
C36 H36A 0.9600 . ?
C36 H36B 0.9600 . ?
C36 H36C 0.9600 . ?
C41 H41A 0.9600 . ?
C41 H41B 0.9600 . ?
C41 H41C 0.9600 . ?
C37 H37A 0.9600 . ?
C37 H37B 0.9600 . ?
C37 H37C 0.9600 . ?
C01N H01G 0.9600 . ?
C01N H01H 0.9600 . ?
C01N H01I 0.9600 . ?
C38 H38A 0.9602 . ?
C38 H38B 0.9597 . ?
C38 H38C 0.9598 . ?
C39 H39A 0.9596 . ?
C39 H39B 0.9601 . ?
C39 H39C 0.9602 . ?

loop_
_geom_torsion_atom_site_label_1
_geom_torsion_atom_site_label_2
_geom_torsion_atom_site_label_3
_geom_torsion_atom_site_label_4
_geom_torsion
_geom_torsion_site_symmetry_1
_geom_torsion_site_symmetry_2
_geom_torsion_site_symmetry_3
_geom_torsion_site_symmetry_4
_geom_torsion_publ_flag
Ag3 S6 C34 C33 105(6) 7_666 . . . ?
Ag3 S6 C34 C35 -52(3) 7_666 . . . ?
Ag3 S6 C34 C36 113(5) 7_666 . . . ?
Ag3 S6 C34 C41 -7(3) 7_666 . . . ?
Ag3 S3 C9 C10 106(3) . . . . ?
Ag3 S3 C9 C8 -47(3) . . . . ?
Ag3 S3 C9 C01T -90(4) . . . . ?
Ag3 S3 C9 C40 129(4) . . . . ?
Ag3 O7 C11 O8 20(3) . . . . ?
Ag3 O7 C11 C12 -155.9(13) . . . . ?
Ag3 O6 C7 O5 37(6) . . . . ?
Ag3 O6 C7 C5 -143(3) . . . . ?
Ag9 S4 C20 C19 133(4) 4_655 . . . ?
Ag9 S4 C20 C21 -8(4) 4_655 . . . ?
Ag9 S4 C20 C37 128(3) 4_655 . . . ?
Ag9 S4 C20 C01N 29(3) 4_655 . . . ?
Ag9 S5 C31 C32 133(5) 4_655 . . . ?
Ag9 S5 C31 C30 38(3) 4_655 . . . ?
Ag9 S5 C31 C14A 146(4) 4_655 . . . ?
Ag9 S5 C31 C01Q -102(3) 4_655 . . . ?
Ag9 O11 C18 O12 15(4) . . . . ?
Ag9 O11 C18 C15 -149.8(16) . . . . ?
Ag2 S3 C9 C10 -178(3) . . . . ?
Ag2 S3 C9 C8 29(3) . . . . ?
Ag2 S3 C9 C01T -13(4) . . . . ?
Ag2 S3 C9 C40 -154(3) . . . . ?
Ag2 S5 C31 C32 -48(5) 7_666 . . . ?
Ag2 S5 C31 C30 -142(3) 7_666 . . . ?
Ag2 S5 C31 C14A -34(4) 7_666 . . . ?
Ag2 S5 C31 C01Q 78(3) 7_666 . . . ?
Ag2 O5 C7 O6 12(4) . . . . ?
Ag2 O5 C7 C5 -168.8(16) . . . . ?
Ag4 S4 C20 C19 -45(4) . . . . ?
Ag4 S4 C20 C21 174(3) . . . . ?
Ag4 S4 C20 C37 -50(3) . . . . ?
Ag4 S4 C20 C01N -149(3) . . . . ?
Ag4 S6 C34 C33 29(6) 7_666 . . . ?
Ag4 S6 C34 C35 -129(3) 7_666 . . . ?
Ag4 S6 C34 C36 36(5) 7_666 . . . ?
Ag4 S6 C34 C41 -84(3) 7_666 . . . ?
Ag4 O8 C11 O7 -2(3) . . . . ?
Ag4 O8 C11 C12 173.9(13) . . . . ?
Ag10 S4 C20 C19 50(4) 4_655 . . . ?
Ag10 S4 C20 C21 -91(3) 4_655 . . . ?
Ag10 S4 C20 C37 44(3) 4_655 . . . ?
Ag10 S4 C20 C01N -55(3) 4_655 . . . ?
Ag10 S3 C9 C10 4(3) 4_655 . . . ?
Ag10 S3 C9 C8 -148(3) 4_655 . . . ?
Ag10 S3 C9 C01T 169(4) 4_655 . . . ?
Ag10 S3 C9 C40 28(4) 4_655 . . . ?
Ag10 O12 C18 O11 -14(4) . . . . ?
Ag10 O12 C18 C15 152.2(14) . . . . ?
Ag8 S2 C2 C1 173.8(12) . . . . ?
Ag8 S2 C2 C3 50.1(18) . . . . ?
Ag8 S2 C2 C38 126(10) . . . . ?
Ag8 S2 C2 C39 16(11) . . . . ?
Ag8 S6 C34 C33 -55(6) . . . . ?
Ag8 S6 C34 C35 148(3) . . . . ?
Ag8 S6 C34 C36 -47(5) . . . . ?
Ag8 S6 C34 C41 -167(3) . . . . ?
Ag6 S2 C2 C1 12.4(16) 7_666 . . . ?
Ag6 S2 C2 C3 -111.3(15) 7_666 . . . ?
Ag6 S2 C2 C38 -35(10) 7_666 . . . ?
Ag6 S2 C2 C39 -146(11) 7_666 . . . ?
Ag6 S5 C31 C32 42(5) . . . . ?
Ag6 S5 C31 C30 -52(3) . . . . ?
Ag6 S5 C31 C14A 56(4) . . . . ?
Ag6 S5 C31 C01Q 168(3) . . . . ?
Ag6 O10 C22 O9 -7(3) . . . . ?
Ag6 O10 C22 C23 169.1(12) . . . . ?
Ag5 S4 C20 C19 -140(4) . . . . ?
Ag5 S4 C20 C21 78(4) . . . . ?
Ag5 S2 C2 C1 85.1(14) 7_666 . . . ?
Ag5 S2 C2 C3 -38.6(17) 7_666 . . . ?
Ag5 O9 C22 O10 7(3) . . . . ?
Ag5 O9 C22 C23 -168.9(12) . . . . ?
Ag1 S2 C2 C1 -75.5(15) . . . . ?
Ag1 S2 C2 C3 160.8(15) . . . . ?
Ag1 S2 C2 C38 -123(10) . . . . ?
Ag1 S2 C2 C39 127(11) . . . . ?
Ag1 S3 C9 C10 -95(3) . . . . ?
Ag1 S3 C9 C8 113(3) . . . . ?
Ag1 S3 C9 C01T 70(4) . . . . ?
Ag1 S3 C9 C40 -71(4) . . . . ?
Ag7 S6 C34 C33 -165(5) . . . . ?
Ag7 S6 C34 C35 37(3) . . . . ?
Ag7 S5 C31 C32 -135(4) . . . . ?
Ag7 S5 C31 C30 130(3) . . . . ?
O13 C29 C26 C25 4(3) . . . . ?
O13 C29 C26 C27 -174.7(18) . . . . ?
O14 C29 C26 C25 -178(2) . . . . ?
O14 C29 C26 C27 3(3) . . . . ?
C29 C26 C25 C24 -179.8(18) . . . . ?
C29 C26 C27 C28 177.8(18) . . . . ?
C12 C17 C16 C15 8(3) . . . . ?
C26 C27 C28 C23 1(3) . . . . ?
C23 C24 C25 C26 3(3) . . . . ?
C14 C15 C16 C17 -6(3) . . . . ?
C14 C15 C18 O11 -24(3) . . . . ?
C14 C15 C18 O12 169(2) . . . . ?
C13 C12 C17 C16 -7(3) . . . . ?
C13 C12 C11 O8 -161.4(19) . . . . ?
C13 C12 C11 O7 15(3) . . . . ?
C13 C14 C15 C16 3(3) . . . . ?
C13 C14 C15 C18 179.2(19) . . . . ?
C15 C14 C13 C12 -4(3) . . . . ?
C17 C12 C13 C14 5(3) . . . . ?
C17 C12 C11 O8 20(3) . . . . ?
C17 C12 C11 O7 -163.6(18) . . . . ?
C16 C15 C18 O11 151(2) . . . . ?
C16 C15 C18 O12 -16(3) . . . . ?
C24 C23 C22 O10 174.5(18) . . . . ?
C24 C23 C22 O9 -9(3) . . . . ?
C24 C23 C28 C27 0(3) . . . . ?
C25 C26 C27 C28 -1(3) . . . . ?
C22 C23 C24 C25 174.7(19) . . . . ?
C22 C23 C28 C27 -176.7(18) . . . . ?
C27 C26 C25 C24 -1(3) . . . . ?
C18 C15 C16 C17 179(2) . . . . ?
C28 C23 C24 C25 -2(3) . . . . ?
C28 C23 C22 O10 -9(3) . . . . ?
C28 C23 C22 O9 167.8(19) . . . . ?
C11 C12 C13 C14 -172.8(19) . . . . ?
C11 C12 C17 C16 170.9(18) . . . . ?
C5 C7 O6A Ag3 167(4) . . . . ?
C5 C7 O5A Ag2 -172(2) . . . . ?
C7 C5 C6 C4 -175(2) . . . 5_766 ?
C7 C5 C4 C6 175(2) . . . 5_766 ?
C6 C5 C7 O5 -165(3) . . . . ?
C6 C5 C7 O6 15(4) . . . . ?
C6 C5 C7 O6A -21(4) . . . . ?
C6 C5 C7 O5A 180(5) . . . . ?
C6 C5 C4 C6 -3(4) . . . 5_766 ?
C4 C5 C7 O5 17(4) . . . . ?
C4 C5 C7 O6 -164(3) . . . . ?
C4 C5 C7 O6A 161(4) . . . . ?
C4 C5 C7 O5A 1(5) . . . . ?
C4 C5 C6 C4 3(4) . . . 5_766 ?
O2 S1 O1 O4 -119.3(17) 7_666 . . 7_666 ?
O2 S1 O1 O4 60.7(17) . . . 7_666 ?
O2 S1 O4 O2 180.001(4) . . . 7_666 ?
O2 S1 O4 O1 -78.5(17) . . . 7_666 ?
O2 S1 O4 O1 101.5(17) 7_666 . . 7_666 ?
O2 S1 O4 O3 -151(2) 7_666 . . 7_666 ?
O2 S1 O4 O3 29(2) . . . 7_666 ?
O2 S1 O3 Ag7 -137(3) 7_666 . . 7_666 ?
O2 S1 O3 Ag7 43(3) . . . 7_666 ?
O2 S1 O3 O2 179.998(2) . . . 7_666 ?
O2 S1 O3 O4 149(2) 7_666 . . 7_666 ?
O2 S1 O3 O4 -31(2) . . . 7_666 ?
O1 S1 O2 Ag8 -172.1(15) 7_666 . . . ?
O1 S1 O2 Ag8 7.9(15) . . . . ?
O1 S1 O2 O4 111(2) 7_666 . . 7_666 ?
O1 S1 O2 O4 -69(2) . . . 7_666 ?
O1 S1 O2 O3 -100.7(19) 7_666 . . 7_666 ?
O1 S1 O2 O3 79.3(19) . . . 7_666 ?
O1 S1 O4 O2 78.5(17) . . . 7_666 ?
O1 S1 O4 O2 -101.5(17) 7_666 . . 7_666 ?
O1 S1 O4 O1 179.997(6) . . . 7_666 ?
O1 S1 O4 O3 107.4(19) 7_666 . . 7_666 ?
O1 S1 O4 O3 -72.6(19) . . . 7_666 ?
O1 S1 O3 Ag7 140.5(17) . . . 7_666 ?
O1 S1 O3 Ag7 -39.5(17) 7_666 . . 7_666 ?
O1 S1 O3 O2 97.1(18) 7_666 . . 7_666 ?
O1 S1 O3 O2 -82.9(18) . . . 7_666 ?
O1 S1 O3 O4 -113(2) 7_666 . . 7_666 ?
O1 S1 O3 O4 67(2) . . . 7_666 ?
O4 S1 O2 Ag8 -103(2) . . . . ?
O4 S1 O2 Ag8 77(2) 7_666 . . . ?
O4 S1 O2 O4 180.000(4) . . . 7_666 ?
O4 S1 O2 O3 -32(3) . . . 7_666 ?
O4 S1 O2 O3 148(3) 7_666 . . 7_666 ?
O4 S1 O1 O4 180.002(6) . . . 7_666 ?
O4 S1 O3 Ag7 74(2) 7_666 . . 7_666 ?
O4 S1 O3 Ag7 -106(2) . . . 7_666 ?
O4 S1 O3 O2 -149(2) 7_666 . . 7_666 ?
O4 S1 O3 O2 31(2) . . . 7_666 ?
O4 S1 O3 O4 179.999(7) . . . 7_666 ?
O3 S1 O2 Ag8 -71.5(19) 7_666 . . . ?
O3 S1 O2 Ag8 108.5(19) . . . . ?
O3 S1 O2 O4 -148(3) 7_666 . . 7_666 ?
O3 S1 O2 O4 32(3) . . . 7_666 ?
O3 S1 O2 O3 180.001(1) . . . 7_666 ?
O3 S1 O1 O4 -62.5(18) . . . 7_666 ?
O3 S1 O1 O4 117.5(18) 7_666 . . 7_666 ?
O3 S1 O4 O2 151(2) 7_666 . . 7_666 ?
O3 S1 O4 O2 -29(2) . . . 7_666 ?
O3 S1 O4 O1 72.6(19) . . . 7_666 ?
O3 S1 O4 O1 -107.4(19) 7_666 . . 7_666 ?
O3 S1 O4 O3 179.998(8) . . . 7_666 ?
Ag0B S6 C34 C36 -162(5) . . . . ?
Ag0B S6 C34 C41 78(3) . . . . ?
Ag0B S5 C31 C14A -118(4) . . . . ?
Ag0B S5 C31 C01Q -6(3) . . . . ?
Ag S4 C20 C37 -148(3) . . . . ?
Ag S4 C20 C01N 113(3) . . . . ?
Ag O9 C22 O10 -13(5) . . . . ?
Ag O9 C22 C23 170(3) . . . . ?
O6A C7 O5A Ag2 32(7) . . . . ?
O5A C7 O6A Ag3 -33(8) . . . . ?

loop_
_smtbx_masks_void_nr
_smtbx_masks_void_average_x
_smtbx_masks_void_average_y
_smtbx_masks_void_average_z
_smtbx_masks_void_volume
_smtbx_masks_void_count_electrons
_smtbx_masks_void_content
1 -0.406 0.790 -0.554 3638.8 651.4 '36 CH4O'
